data_7002929
loop_
_publ_author_name
'Ke, Hongshan'
'Zhao, Lang'
'Xu, Gong-Feng'
'Guo, Yun-Nan'
'Tang, Jinkui'
'Zhang, Xi-Yan'
'Zhang, Hong-Jie'

_publ_section_title
;
 Templated assembly of \m5-CO32&#x2212; decanuclear praseodymium and
 neodymium clusters through spontaneous fixation of atmospheric carbon
 dioxide
;
_journal_issue 47
_journal_name_full 'Dalton Transactions'
_journal_page_first 10609
_journal_page_last 10613
_journal_paper_doi 10.1039/b918772c
_journal_year 2009
_chemical_formula_sum 'C90 H130 N4 Nd10 O66'
_chemical_formula_weight 3766.38
_chemical_name_common 1
_chemical_name_systematic
;
?
;
_space_group_IT_number 61
_symmetry_cell_setting orthorhombic
_symmetry_space_group_name_Hall '-P 2ac 2ab'
_symmetry_space_group_name_H-M 'P b c a'
_atom_sites_solution_hydrogens geom
_atom_sites_solution_primary direct
_atom_sites_solution_secondary difmap
_audit_creation_method SHELXL-97
_cell_angle_alpha 90.00
_cell_angle_beta 90.00
_cell_angle_gamma 90.00
_cell_formula_units_Z 4
_cell_length_a 17.7032(9)
_cell_length_b 26.5462(13)
_cell_length_c 26.6553(14)
_cell_measurement_reflns_used 9981
_cell_measurement_temperature 197(2)
_cell_measurement_theta_max 25.99
_cell_measurement_theta_min 2.45
_cell_volume 12526.7(11)
_computing_cell_refinement XSCANS
_computing_data_collection XSCANS
_computing_data_reduction XSCANS
_computing_structure_refinement 'SHELXL-97 (Sheldrick, 1997)'
_computing_structure_solution 'SHELXS-97 (Sheldrick, 1990)'
_diffrn_ambient_temperature 197(2)
_diffrn_measured_fraction_theta_full 0.998
_diffrn_measured_fraction_theta_max 0.998
_diffrn_measurement_device_type 'Bruker APEX-II CCD'
_diffrn_measurement_method '\f and \w scans'
_diffrn_radiation_monochromator graphite
_diffrn_radiation_source 'sealed tube'
_diffrn_radiation_type MoK\a
_diffrn_radiation_wavelength 0.71073
_diffrn_reflns_av_R_equivalents 0.0518
_diffrn_reflns_av_sigmaI/netI 0.0313
_diffrn_reflns_limit_h_max 21
_diffrn_reflns_limit_h_min -21
_diffrn_reflns_limit_k_max 32
_diffrn_reflns_limit_k_min -32
_diffrn_reflns_limit_l_max 32
_diffrn_reflns_limit_l_min -32
_diffrn_reflns_number 79459
_diffrn_reflns_theta_full 26.02
_diffrn_reflns_theta_max 26.02
_diffrn_reflns_theta_min 1.53
_diffrn_standards_number 0
_exptl_absorpt_coefficient_mu 4.162
_exptl_absorpt_correction_T_max 0.7319
_exptl_absorpt_correction_T_min 0.5741
_exptl_absorpt_correction_type multi-scan
_exptl_crystal_colour yellow
_exptl_crystal_density_diffrn 1.997
_exptl_crystal_density_method 'not measured'
_exptl_crystal_description rhombus
_exptl_crystal_F_000 7304
_exptl_crystal_size_max 0.15
_exptl_crystal_size_mid 0.12
_exptl_crystal_size_min 0.08
_refine_diff_density_max 2.511
_refine_diff_density_min -0.967
_refine_diff_density_rms 0.223
_refine_ls_extinction_method none
_refine_ls_goodness_of_fit_ref 1.083
_refine_ls_hydrogen_treatment constr
_refine_ls_matrix_type full
_refine_ls_number_parameters 769
_refine_ls_number_reflns 12327
_refine_ls_number_restraints 0
_refine_ls_restrained_S_all 1.083
_refine_ls_R_factor_all 0.0549
_refine_ls_R_factor_gt 0.0388
_refine_ls_shift/su_max 0.004
_refine_ls_shift/su_mean 0.000
_refine_ls_structure_factor_coef Fsqd
_refine_ls_weighting_details 'calc w=1/[\s^2^(Fo^2^)+(0.0598P)^2^+98.7658P] where P=(Fo^2^+2Fc^2^)/3'
_refine_ls_weighting_scheme calc
_refine_ls_wR_factor_gt 0.1068
_refine_ls_wR_factor_ref 0.1228
_reflns_number_gt 10014
_reflns_number_total 12327
_reflns_threshold_expression >2sigma(I)
_cod_data_source_file b918772c.txt
_cod_data_source_block Nd10
_cod_depositor_comments
;
The following automatic conversions were performed:
'_symmetry_cell_setting' value 'Orthorhombic' changed to 'orthorhombic'
according to '/home/saulius/struct/CIF-dictionaries/cif_core.dic'
dictionary named 'cif_core.dic' version 2.4.1 from 2010-06-29.

Automatic conversion script
Id: cif_fix_enum 1527 2010-12-29 10:47:43Z saulius 
;
_cod_original_sg_symbol_H-M Pbca
_cod_database_code 7002929

loop_
_symmetry_equiv_pos_as_xyz
'x, y, z'
'-x+1/2, -y, z+1/2'
'-x, y+1/2, -z+1/2'
'x+1/2, -y+1/2, -z'
'-x, -y, -z'
'x-1/2, y, -z-1/2'
'x, -y-1/2, z-1/2'
'-x-1/2, y-1/2, z'

loop_
_atom_site_label
_atom_site_type_symbol
_atom_site_fract_x
_atom_site_fract_y
_atom_site_fract_z
_atom_site_U_iso_or_equiv
_atom_site_adp_type
_atom_site_occupancy
_atom_site_symmetry_multiplicity
_atom_site_calc_flag
_atom_site_refinement_flags
_atom_site_disorder_assembly
_atom_site_disorder_group
Nd1 Nd 0.72221(2) 0.190544(15) 0.856279(14) 0.02260(10) Uani 1 1 d . . .
Nd2 Nd 0.94233(2) 0.193966(16) 0.825682(15) 0.02793(11) Uani 1 1 d . . .
Nd3 Nd 0.72926(2) 0.091031(14) 0.976979(14) 0.02196(10) Uani 1 1 d . . .
Nd4 Nd 0.99523(2) 0.051040(16) 0.879864(14) 0.02552(11) Uani 1 1 d . . .
Nd5 Nd 0.91974(2) 0.032976(13) 1.017899(13) 0.01740(9) Uani 1 1 d . . .
N1 N 0.6979(3) 0.2843(2) 0.8316(2) 0.0270(14) Uani 1 1 d . . .
N2 N 0.9831(3) 0.1106(2) 1.0541(2) 0.0244(13) Uani 1 1 d . . .
O1 O 0.8346(3) 0.23966(19) 0.86105(19) 0.0279(11) Uani 1 1 d . . .
O2 O 0.9601(3) 0.2477(2) 0.9099(2) 0.0344(12) Uani 1 1 d . . .
O3 O 0.7264(3) 0.2194(2) 0.76213(19) 0.0345(13) Uani 1 1 d . . .
H3H H 0.7607 0.2047 0.7390 0.041 Uiso 1 1 calc R . .
O4 O 0.5928(3) 0.2064(2) 0.82266(19) 0.0294(12) Uani 1 1 d . . .
H4H H 0.5586 0.1795 0.8168 0.035 Uiso 1 1 calc R . .
O5 O 0.5741(4) 0.3628(2) 0.8100(2) 0.0469(16) Uani 1 1 d . . .
H5H H 0.5386 0.3790 0.7966 0.070 Uiso 1 1 calc R . .
O6 O 0.8259(3) 0.09616(18) 1.04056(18) 0.0252(11) Uani 1 1 d . . .
O7 O 0.6913(3) 0.1122(2) 1.0736(2) 0.0349(13) Uani 1 1 d . . .
O8 O 1.0952(4) 0.1939(2) 1.0404(3) 0.0481(17) Uani 1 1 d . . .
H8H H 1.1277 0.2157 1.0479 0.072 Uiso 1 1 calc R . .
O9 O 1.0319(3) 0.05732(17) 0.96806(17) 0.0204(10) Uani 1 1 d . . .
O10 O 0.9564(3) -0.01439(17) 0.93935(17) 0.0199(10) Uani 1 1 d . . .
O11 O 0.7024(3) 0.23439(19) 0.93493(19) 0.0297(12) Uani 1 1 d . . .
O12 O 0.7224(3) 0.1795(2) 0.99611(19) 0.0329(12) Uani 1 1 d . . .
O13 O 0.8268(3) 0.1522(2) 0.80412(18) 0.0302(12) Uani 1 1 d . . .
O14 O 0.7176(3) 0.1133(2) 0.8012(2) 0.0362(13) Uani 1 1 d . . .
O15 O 0.6431(3) 0.13300(19) 0.90679(19) 0.0284(11) Uani 1 1 d . . .
O16 O 0.5900(3) 0.1063(2) 0.9762(2) 0.0415(15) Uani 1 1 d . . .
O17 O 1.0058(3) 0.1630(2) 0.7454(2) 0.0392(14) Uani 1 1 d . . .
O18 O 0.9798(3) 0.1045(2) 0.80111(18) 0.0325(12) Uani 1 1 d . . .
O19 O 0.9710(3) 0.2804(2) 0.7976(2) 0.0421(14) Uani 1 1 d . . .
O20 O 0.8759(3) 0.2448(2) 0.7558(2) 0.0431(15) Uani 1 1 d . . .
O21 O 1.0703(3) 0.1882(2) 0.8496(2) 0.0428(15) Uani 1 1 d . . .
O22 O 1.0969(3) 0.1120(2) 0.8794(2) 0.0409(14) Uani 1 1 d . . .
O23 O 0.7285(3) 0.0331(2) 0.9037(2) 0.0336(13) Uani 1 1 d . . .
H23 H 0.7761 0.0205 0.8931 0.040 Uiso 1 1 calc R . .
O24 O 0.6715(3) 0.0142(2) 1.0144(2) 0.0380(14) Uani 1 1 d . . .
O25 O 0.7926(3) 0.00093(19) 1.00437(19) 0.0283(11) Uani 1 1 d . . .
O26 O 0.9459(4) -0.0111(3) 0.8140(2) 0.0537(18) Uani 1 1 d . . .
O27 O 0.8575(3) 0.0334(2) 0.84976(19) 0.0314(12) Uani 1 1 d . . .
O28 O 0.9246(3) 0.13277(18) 0.89391(18) 0.0227(10) Uani 1 1 d . . .
O29 O 0.8015(3) 0.14126(18) 0.91351(18) 0.0248(11) Uani 1 1 d . . .
O30 O 0.8672(3) 0.07892(18) 0.94466(18) 0.0235(10) Uani 1 1 d . . .
O31 O 0.8953(3) 0.0094(2) 1.10413(18) 0.0299(12) Uani 1 1 d . . .
O32 O 0.8986(4) -0.0218(3) 1.1798(2) 0.060(2) Uani 1 1 d . . .
O33 O -0.0032(12) 0.9285(4) 0.7435(6) 0.204(10) Uani 1 1 d . . .
H33 H -0.0203 0.9541 0.7582 0.306 Uiso 1 1 calc R . .
C1 C 0.8460(4) 0.2831(3) 0.8840(3) 0.0278(16) Uani 1 1 d . . .
C2 C 0.7974(4) 0.3245(3) 0.8796(3) 0.0293(17) Uani 1 1 d . . .
C3 C 0.8157(5) 0.3698(3) 0.9042(3) 0.0353(18) Uani 1 1 d . . .
H3 H 0.7832 0.3981 0.9006 0.042 Uiso 1 1 calc R . .
C4 C 0.8791(5) 0.3741(3) 0.9331(4) 0.041(2) Uani 1 1 d . . .
H4 H 0.8893 0.4047 0.9503 0.049 Uiso 1 1 calc R . .
C5 C 0.9291(5) 0.3332(3) 0.9373(3) 0.0349(18) Uani 1 1 d . . .
H5 H 0.9733 0.3357 0.9575 0.042 Uiso 1 1 calc R . .
C6 C 0.9131(4) 0.2896(3) 0.9119(3) 0.0310(17) Uani 1 1 d . . .
C7 C 1.0145(6) 0.2416(4) 0.9489(4) 0.056(3) Uani 1 1 d . . .
H7A H 1.0061 0.2673 0.9748 0.085 Uiso 1 1 calc R . .
H7B H 1.0654 0.2454 0.9350 0.085 Uiso 1 1 calc R . .
H7C H 1.0092 0.2081 0.9638 0.085 Uiso 1 1 calc R . .
C8 C 0.7321(4) 0.3234(3) 0.8462(3) 0.0298(17) Uani 1 1 d . . .
H8 H 0.7137 0.3548 0.8345 0.036 Uiso 1 1 calc R . .
C9 C 0.6398(5) 0.2858(3) 0.7922(3) 0.0324(17) Uani 1 1 d . . .
C10 C 0.6749(5) 0.2581(3) 0.7469(3) 0.039(2) Uani 1 1 d . . .
H9B H 0.6341 0.2429 0.7265 0.046 Uiso 1 1 calc R . .
H9C H 0.7020 0.2827 0.7256 0.046 Uiso 1 1 calc R . .
C11 C 0.5718(5) 0.2571(3) 0.8126(3) 0.0331(18) Uani 1 1 d . . .
H11A H 0.5537 0.2733 0.8438 0.040 Uiso 1 1 calc R . .
H11B H 0.5302 0.2578 0.7878 0.040 Uiso 1 1 calc R . .
C12 C 0.6147(5) 0.3371(3) 0.7729(3) 0.042(2) Uani 1 1 d . . .
H12A H 0.6595 0.3571 0.7631 0.050 Uiso 1 1 calc R . .
H12B H 0.5825 0.3327 0.7428 0.050 Uiso 1 1 calc R . .
C13 C 0.8209(4) 0.1301(3) 1.0760(3) 0.0274(16) Uani 1 1 d . . .
C14 C 0.8820(5) 0.1567(3) 1.0950(3) 0.0331(18) Uani 1 1 d . . .
C15 C 0.8702(5) 0.1970(3) 1.1285(3) 0.042(2) Uani 1 1 d . . .
H15 H 0.9122 0.2159 1.1403 0.051 Uiso 1 1 calc R . .
C16 C 0.7984(5) 0.2094(4) 1.1446(3) 0.045(2) Uani 1 1 d . . .
H16 H 0.7908 0.2371 1.1667 0.054 Uiso 1 1 calc R . .
C17 C 0.7363(5) 0.1805(4) 1.1278(3) 0.044(2) Uani 1 1 d . . .
H17 H 0.6869 0.1878 1.1396 0.052 Uiso 1 1 calc R . .
C18 C 0.7475(5) 0.1423(3) 1.0946(3) 0.0331(18) Uani 1 1 d . . .
C19 C 0.6175(5) 0.1165(5) 1.0945(4) 0.068(3) Uani 1 1 d . . .
H19A H 0.6214 0.1245 1.1303 0.102 Uiso 1 1 calc R . .
H19B H 0.5904 0.0846 1.0903 0.102 Uiso 1 1 calc R . .
H19C H 0.5899 0.1435 1.0773 0.102 Uiso 1 1 calc R . .
C20 C 0.9600(5) 0.1473(3) 1.0810(3) 0.0343(18) Uani 1 1 d . . .
H20A H 0.9969 0.1703 1.0929 0.041 Uiso 1 1 calc R . .
C21 C 1.0650(4) 0.1046(3) 1.0448(3) 0.0251(15) Uani 1 1 d . . .
C22 C 1.0744(4) 0.0984(3) 0.9875(3) 0.0249(15) Uani 1 1 d . . .
H22A H 1.0580 0.1298 0.9707 0.030 Uiso 1 1 calc R . .
H22B H 1.1285 0.0931 0.9797 0.030 Uiso 1 1 calc R . .
C23 C 1.1146(5) 0.1473(3) 1.0632(3) 0.0333(18) Uani 1 1 d . . .
H23A H 1.1093 0.1504 1.1001 0.040 Uiso 1 1 calc R . .
H23B H 1.1680 0.1394 1.0557 0.040 Uiso 1 1 calc R . .
C24 C 0.9113(4) -0.0568(2) 0.9271(3) 0.0229(15) Uani 1 1 d . . .
H24A H 0.9148 -0.0631 0.8906 0.027 Uiso 1 1 calc R . .
H24B H 0.8579 -0.0492 0.9351 0.027 Uiso 1 1 calc R . .
C25 C 0.7259(4) 0.2230(3) 0.9786(3) 0.0287(16) Uani 1 1 d . . .
C26 C 0.7587(7) 0.2640(4) 1.0106(4) 0.057(3) Uani 1 1 d . . .
H26D H 0.7742 0.2499 1.0430 0.085 Uiso 1 1 calc R . .
H26B H 0.7207 0.2902 1.0160 0.085 Uiso 1 1 calc R . .
H26C H 0.8028 0.2786 0.9937 0.085 Uiso 1 1 calc R . .
C27 C 0.7819(5) 0.1204(3) 0.7837(3) 0.0316(18) Uani 1 1 d . . .
C28 C 0.8084(6) 0.0936(3) 0.7375(3) 0.045(2) Uani 1 1 d . . .
H28A H 0.8273 0.0601 0.7466 0.067 Uiso 1 1 calc R . .
H28B H 0.8490 0.1130 0.7217 0.067 Uiso 1 1 calc R . .
H28C H 0.7662 0.0901 0.7140 0.067 Uiso 1 1 calc R . .
C29 C 0.5864(4) 0.1304(3) 0.9363(3) 0.0309(17) Uani 1 1 d . . .
C30 C 0.5149(5) 0.1571(5) 0.9218(4) 0.058(3) Uani 1 1 d . . .
H30A H 0.4897 0.1383 0.8949 0.087 Uiso 1 1 calc R . .
H30B H 0.5269 0.1911 0.9100 0.087 Uiso 1 1 calc R . .
H30C H 0.4814 0.1592 0.9509 0.087 Uiso 1 1 calc R . .
C31 C 1.0070(4) 0.1174(3) 0.7587(3) 0.0321(18) Uani 1 1 d . . .
C32 C 1.0386(5) 0.0779(3) 0.7247(3) 0.042(2) Uani 1 1 d . . .
H32A H 1.0350 0.0449 0.7410 0.080 Uiso 1 1 calc R . .
H32B H 1.0917 0.0855 0.7175 0.080 Uiso 1 1 calc R . .
H32C H 1.0099 0.0775 0.6933 0.080 Uiso 1 1 calc R . .
C33 C 0.9116(5) 0.2836(4) 0.7701(3) 0.044(2) Uani 1 1 d . . .
C34 C 0.8847(7) 0.3357(4) 0.7561(4) 0.057(3) Uani 1 1 d . . .
H34A H 0.9190 0.3609 0.7703 0.080 Uiso 1 1 calc R . .
H34B H 0.8337 0.3410 0.7694 0.080 Uiso 1 1 calc R . .
H34C H 0.8838 0.3390 0.7195 0.080 Uiso 1 1 calc R . .
C35 C 1.1158(4) 0.1541(3) 0.8638(3) 0.0307(17) Uani 1 1 d . . .
C36 C 1.1970(5) 0.1665(4) 0.8617(4) 0.049(3) Uani 1 1 d . . .
H36A H 1.2265 0.1376 0.8736 0.074 Uiso 1 1 calc R . .
H36B H 1.2072 0.1958 0.8831 0.074 Uiso 1 1 calc R . .
H36C H 1.2112 0.1743 0.8270 0.074 Uiso 1 1 calc R . .
C37 C 0.6642(5) 0.0170(3) 0.8761(4) 0.043(2) Uani 1 1 d . . .
H37A H 0.6803 -0.0058 0.8492 0.065 Uiso 1 1 calc R . .
H37B H 0.6388 0.0463 0.8615 0.065 Uiso 1 1 calc R . .
H37C H 0.6293 -0.0007 0.8985 0.065 Uiso 1 1 calc R . .
C38 C 0.7282(4) -0.0121(3) 1.0212(3) 0.0299(17) Uani 1 1 d . . .
C39 C 0.7225(5) -0.0607(3) 1.0497(4) 0.053(3) Uani 1 1 d . . .
H39A H 0.7418 -0.0883 1.0290 0.080 Uiso 1 1 calc R . .
H39B H 0.6695 -0.0672 1.0582 0.080 Uiso 1 1 calc R . .
H39C H 0.7523 -0.0583 1.0806 0.080 Uiso 1 1 calc R . .
C40 C 0.8771(5) -0.0002(3) 0.8201(3) 0.039(2) Uani 1 1 d . . .
C41 C 0.8177(7) -0.0285(3) 0.7909(4) 0.055(3) Uani 1 1 d . . .
H41A H 0.8104 -0.0123 0.7582 0.083 Uiso 1 1 calc R . .
H41B H 0.7701 -0.0282 0.8095 0.083 Uiso 1 1 calc R . .
H41C H 0.8342 -0.0634 0.7859 0.083 Uiso 1 1 calc R . .
C42 C 0.8648(4) 0.1185(3) 0.9172(2) 0.0210(14) Uani 1 1 d . . .
C43 C 0.8679(5) 0.0054(3) 1.1485(3) 0.039(2) Uani 1 1 d . . .
C44 C 0.7969(7) 0.0332(5) 1.1608(4) 0.085(5) Uani 1 1 d . . .
H44A H 0.7830 0.0267 1.1958 0.128 Uiso 1 1 calc R . .
H44B H 0.7561 0.0218 1.1387 0.128 Uiso 1 1 calc R . .
H44C H 0.8049 0.0694 1.1561 0.128 Uiso 1 1 calc R . .
C45 C 0.0187(12) 0.9414(6) 0.6958(6) 0.123(7) Uani 1 1 d . . .
H45A H -0.0211 0.9614 0.6799 0.184 Uiso 1 1 calc R . .
H45B H 0.0275 0.9108 0.6762 0.184 Uiso 1 1 calc R . .
H45C H 0.0653 0.9612 0.6974 0.184 Uiso 1 1 calc R . .

loop_
_atom_site_aniso_label
_atom_site_aniso_U_11
_atom_site_aniso_U_22
_atom_site_aniso_U_33
_atom_site_aniso_U_23
_atom_site_aniso_U_13
_atom_site_aniso_U_12
Nd1 0.0206(2) 0.0287(2) 0.01848(19) 0.00102(14) -0.00094(14) 0.00775(15)
Nd2 0.0237(2) 0.0357(2) 0.0244(2) 0.00750(16) 0.00610(16) 0.01053(17)
Nd3 0.01576(19) 0.0279(2) 0.0222(2) 0.00329(15) -0.00086(14) 0.00218(14)
Nd4 0.0218(2) 0.0356(2) 0.0192(2) 0.00644(16) 0.00142(15) 0.00908(16)
Nd5 0.01397(18) 0.02119(19) 0.01705(18) 0.00097(13) -0.00103(13) 0.00201(13)
N1 0.021(3) 0.035(4) 0.025(3) 0.003(3) 0.005(2) 0.012(3)
N2 0.017(3) 0.031(3) 0.025(3) -0.001(3) -0.006(2) 0.001(2)
O1 0.024(3) 0.029(3) 0.030(3) 0.000(2) 0.005(2) 0.005(2)
O2 0.032(3) 0.038(3) 0.033(3) -0.002(2) -0.005(2) 0.010(2)
O3 0.038(3) 0.042(3) 0.024(3) 0.000(2) -0.002(2) 0.018(3)
O4 0.027(3) 0.031(3) 0.030(3) 0.004(2) -0.007(2) 0.006(2)
O5 0.046(4) 0.043(4) 0.052(4) 0.013(3) 0.003(3) 0.020(3)
O6 0.025(3) 0.029(3) 0.021(2) -0.005(2) -0.004(2) 0.006(2)
O7 0.023(3) 0.053(4) 0.029(3) 0.001(3) 0.004(2) 0.002(3)
O8 0.050(4) 0.028(3) 0.067(4) 0.000(3) -0.023(3) -0.011(3)
O9 0.016(2) 0.023(2) 0.022(2) 0.0036(19) 0.0007(19) 0.0012(19)
O10 0.018(2) 0.020(2) 0.021(2) -0.0004(18) -0.0036(19) -0.0008(19)
O11 0.036(3) 0.029(3) 0.025(3) -0.001(2) 0.004(2) 0.007(2)
O12 0.045(3) 0.030(3) 0.024(3) 0.001(2) 0.000(2) 0.009(2)
O13 0.028(3) 0.039(3) 0.024(3) 0.003(2) -0.001(2) 0.013(2)
O14 0.035(3) 0.039(3) 0.034(3) -0.004(2) -0.002(2) 0.005(3)
O15 0.019(3) 0.033(3) 0.033(3) 0.000(2) -0.004(2) 0.008(2)
O16 0.021(3) 0.058(4) 0.045(4) 0.022(3) 0.000(2) 0.001(3)
O17 0.045(4) 0.042(3) 0.030(3) 0.008(3) 0.014(3) 0.017(3)
O18 0.030(3) 0.048(3) 0.019(3) 0.006(2) 0.005(2) 0.013(2)
O19 0.039(3) 0.049(4) 0.039(3) 0.009(3) 0.009(3) 0.005(3)
O20 0.039(3) 0.050(4) 0.041(3) 0.016(3) 0.006(3) 0.010(3)
O21 0.033(3) 0.049(4) 0.047(4) 0.002(3) 0.000(3) 0.012(3)
O22 0.024(3) 0.058(4) 0.040(3) 0.020(3) 0.001(2) -0.004(3)
O23 0.024(3) 0.041(3) 0.036(3) -0.010(2) -0.008(2) 0.008(2)
O24 0.020(3) 0.038(3) 0.056(4) 0.013(3) 0.004(3) 0.002(2)
O25 0.022(3) 0.031(3) 0.031(3) 0.003(2) 0.000(2) -0.004(2)
O26 0.058(4) 0.072(5) 0.031(3) -0.007(3) -0.002(3) 0.032(4)
O27 0.033(3) 0.035(3) 0.026(3) -0.002(2) -0.006(2) 0.006(2)
O28 0.014(2) 0.030(3) 0.024(2) 0.003(2) 0.0038(19) 0.003(2)
O29 0.018(2) 0.031(3) 0.025(3) 0.008(2) -0.001(2) 0.005(2)
O30 0.019(2) 0.027(3) 0.024(2) 0.004(2) -0.002(2) 0.003(2)
O31 0.032(3) 0.038(3) 0.019(3) 0.006(2) 0.005(2) 0.011(2)
O32 0.063(5) 0.087(5) 0.029(3) 0.020(3) 0.012(3) 0.041(4)
O33 0.34(2) 0.065(6) 0.208(15) -0.035(8) 0.210(16) -0.045(10)
C1 0.024(4) 0.031(4) 0.028(4) 0.008(3) 0.008(3) 0.001(3)
C2 0.024(4) 0.026(4) 0.039(4) 0.008(3) 0.009(3) 0.001(3)
C3 0.029(4) 0.024(4) 0.053(5) 0.005(4) 0.004(4) 0.005(3)
C4 0.037(5) 0.029(4) 0.057(6) -0.008(4) 0.008(4) -0.006(4)
C5 0.028(4) 0.033(4) 0.044(5) 0.000(4) 0.000(4) 0.000(3)
C6 0.029(4) 0.029(4) 0.034(4) 0.002(3) 0.009(3) 0.006(3)
C7 0.064(7) 0.057(6) 0.048(6) -0.008(5) -0.023(5) 0.024(5)
C8 0.027(4) 0.031(4) 0.031(4) 0.008(3) 0.008(3) 0.007(3)
C9 0.032(4) 0.040(4) 0.025(4) 0.008(3) 0.002(3) 0.009(4)
C10 0.041(5) 0.054(5) 0.021(4) 0.007(4) 0.000(3) 0.019(4)
C11 0.037(5) 0.035(4) 0.028(4) -0.001(3) -0.004(3) 0.011(4)
C12 0.036(5) 0.054(5) 0.036(5) 0.013(4) -0.001(4) 0.020(4)
C13 0.022(4) 0.039(4) 0.021(4) 0.002(3) -0.002(3) 0.006(3)
C14 0.033(4) 0.035(4) 0.032(4) -0.005(3) -0.003(3) 0.009(3)
C15 0.035(5) 0.050(5) 0.042(5) -0.015(4) -0.005(4) 0.006(4)
C16 0.044(5) 0.056(6) 0.036(5) -0.014(4) -0.001(4) 0.012(4)
C17 0.035(5) 0.066(6) 0.030(4) -0.018(4) 0.008(4) 0.012(4)
C18 0.032(4) 0.044(5) 0.023(4) -0.002(3) -0.006(3) 0.010(4)
C19 0.025(5) 0.126(10) 0.052(6) -0.021(7) 0.012(4) -0.008(6)
C20 0.030(4) 0.039(4) 0.034(4) -0.011(4) -0.008(3) 0.004(4)
C21 0.018(4) 0.023(4) 0.035(4) -0.001(3) -0.004(3) 0.001(3)
C22 0.021(4) 0.023(4) 0.031(4) 0.004(3) -0.006(3) -0.005(3)
C23 0.028(4) 0.027(4) 0.045(5) -0.004(3) -0.013(4) -0.004(3)
C24 0.020(3) 0.021(3) 0.028(4) -0.003(3) -0.009(3) 0.001(3)
C25 0.032(4) 0.030(4) 0.024(4) 0.001(3) 0.000(3) 0.005(3)
C26 0.079(8) 0.054(6) 0.038(5) -0.003(4) -0.008(5) -0.010(6)
C27 0.038(5) 0.037(4) 0.020(4) -0.004(3) -0.004(3) 0.017(4)
C28 0.061(6) 0.049(5) 0.025(4) -0.010(4) -0.001(4) 0.020(5)
C29 0.023(4) 0.036(4) 0.033(4) 0.001(3) -0.001(3) 0.002(3)
C30 0.036(5) 0.090(8) 0.047(6) 0.016(5) 0.007(4) 0.029(5)
C31 0.028(4) 0.047(5) 0.021(4) 0.008(3) 0.006(3) 0.015(4)
C32 0.052(6) 0.045(5) 0.029(4) 0.005(4) 0.013(4) 0.017(4)
C33 0.044(5) 0.055(6) 0.033(5) 0.016(4) 0.011(4) 0.010(5)
C34 0.070(7) 0.054(6) 0.045(6) 0.009(5) -0.001(5) 0.018(5)
C35 0.025(4) 0.045(5) 0.022(4) 0.005(3) 0.004(3) 0.005(3)
C36 0.029(5) 0.051(6) 0.068(7) 0.028(5) -0.010(4) -0.001(4)
C37 0.042(5) 0.036(5) 0.052(5) -0.003(4) -0.014(4) -0.006(4)
C38 0.019(4) 0.033(4) 0.038(4) 0.005(3) -0.004(3) -0.004(3)
C39 0.035(5) 0.037(5) 0.087(8) 0.025(5) 0.010(5) -0.007(4)
C40 0.052(6) 0.045(5) 0.020(4) 0.005(3) -0.002(4) 0.018(4)
C41 0.081(8) 0.034(5) 0.051(6) -0.012(4) -0.026(5) 0.006(5)
C42 0.018(3) 0.028(4) 0.017(3) -0.001(3) -0.001(3) 0.003(3)
C43 0.036(5) 0.054(5) 0.026(4) 0.014(4) 0.008(3) 0.018(4)
C44 0.073(8) 0.124(11) 0.059(7) 0.056(7) 0.041(6) 0.065(8)
C45 0.19(2) 0.079(10) 0.100(13) -0.018(9) 0.037(13) 0.020(12)

loop_
_atom_type_symbol
_atom_type_description
_atom_type_scat_dispersion_real
_atom_type_scat_dispersion_imag
_atom_type_scat_source
C C 0.0033 0.0016 'International Tables Vol C Tables 4.2.6.8 and 6.1.1.4'
H H 0.0000 0.0000 'International Tables Vol C Tables 4.2.6.8 and 6.1.1.4'
N N 0.0061 0.0033 'International Tables Vol C Tables 4.2.6.8 and 6.1.1.4'
O O 0.0106 0.0060 'International Tables Vol C Tables 4.2.6.8 and 6.1.1.4'
Nd Nd -0.1943 3.0179 'International Tables Vol C Tables 4.2.6.8 and 6.1.1.4'

loop_
_geom_angle_atom_site_label_1
_geom_angle_atom_site_label_2
_geom_angle_atom_site_label_3
_geom_angle
_geom_angle_site_symmetry_1
_geom_angle_site_symmetry_3
_geom_angle_publ_flag
O1 Nd1 O11 79.14(18) . . ?
O1 Nd1 O29 77.32(17) . . ?
O11 Nd1 O29 78.51(17) . . ?
O1 Nd1 O15 141.50(17) . . ?
O11 Nd1 O15 75.15(17) . . ?
O29 Nd1 O15 69.87(16) . . ?
O1 Nd1 O4 133.89(17) . . ?
O11 Nd1 O4 95.56(17) . . ?
O29 Nd1 O4 147.07(17) . . ?
O15 Nd1 O4 77.27(16) . . ?
O1 Nd1 O14 120.18(18) . . ?
O11 Nd1 O14 152.75(18) . . ?
O29 Nd1 O14 86.93(17) . . ?
O15 Nd1 O14 78.25(18) . . ?
O4 Nd1 O14 84.21(18) . . ?
O1 Nd1 O13 68.78(18) . . ?
O11 Nd1 O13 140.75(18) . . ?
O29 Nd1 O13 73.02(16) . . ?
O15 Nd1 O13 117.76(17) . . ?
O4 Nd1 O13 122.87(17) . . ?
O14 Nd1 O13 51.45(18) . . ?
O1 Nd1 N1 68.23(19) . . ?
O11 Nd1 N1 74.69(18) . . ?
O29 Nd1 N1 139.46(19) . . ?
O15 Nd1 N1 129.28(17) . . ?
O4 Nd1 N1 66.24(19) . . ?
O14 Nd1 N1 128.57(19) . . ?
O13 Nd1 N1 111.47(18) . . ?
O1 Nd1 O3 82.41(18) . . ?
O11 Nd1 O3 133.72(17) . . ?
O29 Nd1 O3 137.26(16) . . ?
O15 Nd1 O3 135.81(18) . . ?
O4 Nd1 O3 68.48(17) . . ?
O14 Nd1 O3 71.45(18) . . ?
O13 Nd1 O3 64.61(16) . . ?
N1 Nd1 O3 59.06(18) . . ?
O21 Nd2 O13 148.72(19) . . ?
O21 Nd2 O1 132.6(2) . . ?
O13 Nd2 O1 69.92(17) . . ?
O21 Nd2 O28 83.13(19) . . ?
O13 Nd2 O28 76.27(16) . . ?
O1 Nd2 O28 86.72(16) . . ?
O21 Nd2 O19 86.8(2) . . ?
O13 Nd2 O19 122.21(19) . . ?
O1 Nd2 O19 79.40(18) . . ?
O28 Nd2 O19 149.93(18) . . ?
O21 Nd2 O18 76.0(2) . . ?
O13 Nd2 O18 74.33(17) . . ?
O1 Nd2 O18 139.69(17) . . ?
O28 Nd2 O18 66.94(16) . . ?
O19 Nd2 O18 137.27(18) . . ?
O21 Nd2 O17 77.4(2) . . ?
O13 Nd2 O17 91.47(19) . . ?
O1 Nd2 O17 145.58(18) . . ?
O28 Nd2 O17 117.62(17) . . ?
O19 Nd2 O17 87.41(19) . . ?
O18 Nd2 O17 50.99(17) . . ?
O21 Nd2 O20 131.8(2) . . ?
O13 Nd2 O20 71.33(19) . . ?
O1 Nd2 O20 70.38(18) . . ?
O28 Nd2 O20 145.09(18) . . ?
O19 Nd2 O20 52.3(2) . . ?
O18 Nd2 O20 114.79(19) . . ?
O17 Nd2 O20 76.36(18) . . ?
O21 Nd2 O2 72.27(19) . . ?
O13 Nd2 O2 123.21(17) . . ?
O1 Nd2 O2 60.34(17) . . ?
O28 Nd2 O2 75.33(17) . . ?
O19 Nd2 O2 74.62(19) . . ?
O18 Nd2 O2 132.86(16) . . ?
O17 Nd2 O2 145.32(19) . . ?
O20 Nd2 O2 112.34(19) . . ?
O21 Nd2 C31 75.2(2) . . ?
O13 Nd2 C31 82.4(2) . . ?
O1 Nd2 C31 151.7(2) . . ?
O28 Nd2 C31 92.43(19) . . ?
O19 Nd2 C31 112.3(2) . . ?
O18 Nd2 C31 25.65(19) . . ?
O17 Nd2 C31 25.34(19) . . ?
O20 Nd2 C31 95.8(2) . . ?
O2 Nd2 C31 146.31(19) . . ?
O12 Nd3 O6 80.32(17) . . ?
O12 Nd3 O23 140.34(18) . . ?
O6 Nd3 O23 126.21(16) . . ?
O12 Nd3 O24 133.96(19) . . ?
O6 Nd3 O24 93.24(18) . . ?
O23 Nd3 O24 78.8(2) . . ?
O12 Nd3 O16 78.1(2) . . ?
O6 Nd3 O16 134.20(18) . . ?
O23 Nd3 O16 95.0(2) . . ?
O24 Nd3 O16 74.40(18) . . ?
O12 Nd3 O29 69.48(17) . . ?
O6 Nd3 O29 94.71(17) . . ?
O23 Nd3 O29 78.54(18) . . ?
O24 Nd3 O29 156.33(18) . . ?
O16 Nd3 O29 114.32(17) . . ?
O12 Nd3 O30 103.74(17) . . ?
O6 Nd3 O30 64.86(16) . . ?
O23 Nd3 O30 70.69(16) . . ?
O24 Nd3 O30 114.55(16) . . ?
O16 Nd3 O30 160.13(17) . . ?
O29 Nd3 O30 50.55(15) . . ?
O12 Nd3 O15 73.21(17) . . ?
O6 Nd3 O15 151.38(16) . . ?
O23 Nd3 O15 72.73(16) . . ?
O24 Nd3 O15 112.90(17) . . ?
O16 Nd3 O15 50.19(17) . . ?
O29 Nd3 O15 66.10(16) . . ?
O30 Nd3 O15 110.86(15) . . ?
O12 Nd3 O7 65.52(18) . . ?
O6 Nd3 O7 59.91(16) . . ?
O23 Nd3 O7 150.48(18) . . ?
O24 Nd3 O7 71.86(19) . . ?
O16 Nd3 O7 74.39(18) . . ?
O29 Nd3 O7 130.98(17) . . ?
O30 Nd3 O7 124.71(15) . . ?
O15 Nd3 O7 115.97(16) . . ?
O12 Nd3 O25 144.68(17) . . ?
O6 Nd3 O25 64.64(16) . . ?
O23 Nd3 O25 70.84(17) . . ?
O24 Nd3 O25 49.20(16) . . ?
O16 Nd3 O25 123.20(17) . . ?
O29 Nd3 O25 115.80(15) . . ?
O30 Nd3 O25 66.26(15) . . ?
O15 Nd3 O25 142.00(16) . . ?
O7 Nd3 O25 91.66(16) . . ?
O22 Nd4 O9 76.21(17) . . ?
O22 Nd4 O10 133.31(17) . . ?
O9 Nd4 O10 60.05(15) . . ?
O22 Nd4 O28 78.19(18) . . ?
O9 Nd4 O28 86.03(15) . . ?
O10 Nd4 O28 111.89(15) . . ?
O22 Nd4 O18 72.71(19) . . ?
O9 Nd4 O18 141.48(17) . . ?
O10 Nd4 O18 153.87(17) . . ?
O28 Nd4 O18 65.90(16) . . ?
O22 Nd4 O31 81.75(19) . 5_757 ?
O9 Nd4 O31 71.35(16) . 5_757 ?
O10 Nd4 O31 70.08(16) . 5_757 ?
O28 Nd4 O31 152.77(17) . 5_757 ?
O18 Nd4 O31 124.69(16) . 5_757 ?
O22 Nd4 O26 132.9(2) . . ?
O9 Nd4 O26 142.47(19) . . ?
O10 Nd4 O26 83.74(19) . . ?
O28 Nd4 O26 119.01(18) . . ?
O18 Nd4 O26 76.0(2) . . ?
O31 Nd4 O26 88.17(19) 5_757 . ?
O22 Nd4 O32 69.9(2) . 5_757 ?
O9 Nd4 O32 114.79(19) . 5_757 ?
O10 Nd4 O32 112.96(19) . 5_757 ?
O28 Nd4 O32 135.09(19) . 5_757 ?
O18 Nd4 O32 74.81(18) . 5_757 ?
O31 Nd4 O32 50.29(17) 5_757 5_757 ?
O26 Nd4 O32 68.4(2) . 5_757 ?
O22 Nd4 O27 144.43(18) . . ?
O9 Nd4 O27 123.80(16) . . ?
O10 Nd4 O27 79.00(16) . . ?
O28 Nd4 O27 74.79(16) . . ?
O18 Nd4 O27 75.35(17) . . ?
O31 Nd4 O27 130.39(17) 5_757 . ?
O26 Nd4 O27 49.87(18) . . ?
O32 Nd4 O27 115.9(2) 5_757 . ?
O22 Nd4 O30 114.05(18) . . ?
O9 Nd4 O30 67.89(14) . . ?
O10 Nd4 O30 65.32(14) . . ?
O28 Nd4 O30 46.96(14) . . ?
O18 Nd4 O30 105.11(14) . . ?
O31 Nd4 O30 130.15(14) 5_757 . ?
O26 Nd4 O30 107.53(18) . . ?
O32 Nd4 O30 175.9(2) 5_757 . ?
O27 Nd4 O30 60.39(15) . . ?
O22 Nd4 C43 74.2(2) . 5_757 ?
O9 Nd4 C43 93.58(19) . 5_757 ?
O10 Nd4 C43 92.08(19) . 5_757 ?
O28 Nd4 C43 151.6(2) . 5_757 ?
O18 Nd4 C43 99.21(19) . 5_757 ?
O31 Nd4 C43 25.69(18) 5_757 5_757 ?
O26 Nd4 C43 77.1(2) . 5_757 ?
O32 Nd4 C43 24.60(19) 5_757 5_757 ?
O27 Nd4 C43 126.7(2) . 5_757 ?
O30 Nd4 C43 155.65(17) . 5_757 ?
O22 Nd4 Nd5 95.78(13) . 5_757 ?
O9 Nd4 Nd5 41.49(11) . 5_757 ?
O10 Nd4 Nd5 40.28(10) . 5_757 ?
O28 Nd4 Nd5 126.01(11) . 5_757 ?
O18 Nd4 Nd5 162.27(12) . 5_757 ?
O31 Nd4 Nd5 38.41(11) 5_757 5_757 ?
O26 Nd4 Nd5 104.24(15) . 5_757 ?
O32 Nd4 Nd5 88.69(13) 5_757 5_757 ?
O27 Nd4 Nd5 118.78(12) . 5_757 ?
O30 Nd4 Nd5 91.82(9) . 5_757 ?
C43 Nd4 Nd5 64.09(15) 5_757 5_757 ?
O31 Nd5 O25 83.39(18) . . ?
O31 Nd5 O6 79.65(16) . . ?
O25 Nd5 O6 69.33(17) . . ?
O31 Nd5 O9 136.10(17) . . ?
O25 Nd5 O9 138.94(16) . . ?
O6 Nd5 O9 120.02(16) . . ?
O31 Nd5 O30 143.72(16) . . ?
O25 Nd5 O30 73.05(16) . . ?
O6 Nd5 O30 66.50(16) . . ?
O9 Nd5 O30 75.56(15) . . ?
O31 Nd5 O10 71.09(16) . 5_757 ?
O25 Nd5 O10 143.46(16) . 5_757 ?
O6 Nd5 O10 128.01(15) . 5_757 ?
O9 Nd5 O10 66.14(15) . 5_757 ?
O30 Nd5 O10 141.07(15) . 5_757 ?
O31 Nd5 O10 134.76(16) . . ?
O25 Nd5 O10 86.59(16) . . ?
O6 Nd5 O10 136.29(15) . . ?
O9 Nd5 O10 58.62(15) . . ?
O30 Nd5 O10 71.89(15) . . ?
O10 Nd5 O10 93.09(14) 5_757 . ?
O31 Nd5 N2 85.88(19) . . ?
O25 Nd5 N2 138.54(18) . . ?
O6 Nd5 N2 69.37(18) . . ?
O9 Nd5 N2 68.73(18) . . ?
O30 Nd5 N2 93.75(17) . . ?
O10 Nd5 N2 66.59(17) 5_757 . ?
O10 Nd5 N2 127.28(17) . . ?
O31 Nd5 O9 71.38(16) . 5_757 ?
O25 Nd5 O9 90.18(16) . 5_757 ?
O6 Nd5 O9 146.31(16) . 5_757 ?
O9 Nd5 O9 93.13(14) . 5_757 ?
O30 Nd5 O9 134.17(15) . 5_757 ?
O10 Nd5 O9 57.48(14) 5_757 5_757 ?
O10 Nd5 O9 64.64(14) . 5_757 ?
N2 Nd5 O9 123.70(17) . 5_757 ?
O31 Nd5 Nd5 106.10(12) . 5_757 ?
O25 Nd5 Nd5 122.69(12) . 5_757 ?
O6 Nd5 Nd5 166.73(12) . 5_757 ?
O9 Nd5 Nd5 47.72(11) . 5_757 ?
O30 Nd5 Nd5 109.79(11) . 5_757 ?
O10 Nd5 Nd5 46.62(10) 5_757 5_757 ?
O10 Nd5 Nd5 46.47(10) . 5_757 ?
N2 Nd5 Nd5 98.77(13) . 5_757 ?
O9 Nd5 Nd5 45.40(10) 5_757 5_757 ?
O31 Nd5 Nd4 40.92(12) . 5_757 ?
O25 Nd5 Nd4 105.39(12) . 5_757 ?
O6 Nd5 Nd4 119.50(11) . 5_757 ?
O9 Nd5 Nd4 102.62(10) . 5_757 ?
O30 Nd5 Nd4 173.17(11) . 5_757 ?
O10 Nd5 Nd4 38.94(10) 5_757 5_757 ?
O10 Nd5 Nd4 101.48(10) . 5_757 ?
N2 Nd5 Nd4 91.67(13) . 5_757 ?
O9 Nd5 Nd4 39.02(10) 5_757 5_757 ?
Nd5 Nd5 Nd4 65.175(12) 5_757 5_757 ?
C8 N1 C9 122.2(7) . . ?
C8 N1 Nd1 128.8(5) . . ?
C9 N1 Nd1 108.8(5) . . ?
C20 N2 C21 119.4(6) . . ?
C20 N2 Nd5 133.7(5) . . ?
C21 N2 Nd5 106.3(4) . . ?
C1 O1 Nd1 129.1(4) . . ?
C1 O1 Nd2 119.4(4) . . ?
Nd1 O1 Nd2 111.0(2) . . ?
C6 O2 C7 117.8(7) . . ?
C6 O2 Nd2 112.8(4) . . ?
C7 O2 Nd2 129.1(5) . . ?
C10 O3 Nd1 117.5(4) . . ?
C10 O3 H3H 121.2 . . ?
Nd1 O3 H3H 121.2 . . ?
C11 O4 Nd1 117.9(5) . . ?
C11 O4 H4H 121.1 . . ?
Nd1 O4 H4H 121.1 . . ?
C12 O5 H5H 109.5 . . ?
C13 O6 Nd3 119.9(4) . . ?
C13 O6 Nd5 134.3(4) . . ?
Nd3 O6 Nd5 105.70(18) . . ?
C18 O7 C19 116.9(7) . . ?
C18 O7 Nd3 108.7(4) . . ?
C19 O7 Nd3 127.8(5) . . ?
C23 O8 H8H 109.5 . . ?
C22 O9 Nd4 122.9(4) . . ?
C22 O9 Nd5 115.3(4) . . ?
Nd4 O9 Nd5 106.56(17) . . ?
C22 O9 Nd5 119.1(4) . 5_757 ?
Nd4 O9 Nd5 99.49(16) . 5_757 ?
Nd5 O9 Nd5 86.87(14) . 5_757 ?
C24 O10 Nd4 124.9(4) . . ?
C24 O10 Nd5 116.0(4) . 5_757 ?
Nd4 O10 Nd5 100.78(16) . 5_757 ?
C24 O10 Nd5 116.2(4) . . ?
Nd4 O10 Nd5 104.81(16) . . ?
Nd5 O10 Nd5 86.91(14) 5_757 . ?
C25 O11 Nd1 129.0(5) . . ?
C25 O12 Nd3 145.2(5) . . ?
C27 O13 Nd2 159.5(5) . . ?
C27 O13 Nd1 92.5(4) . . ?
Nd2 O13 Nd1 107.9(2) . . ?
C27 O14 Nd1 93.7(5) . . ?
C29 O15 Nd1 144.5(5) . . ?
C29 O15 Nd3 89.7(4) . . ?
Nd1 O15 Nd3 108.49(18) . . ?
C29 O16 Nd3 98.1(5) . . ?
C31 O17 Nd2 94.6(4) . . ?
C31 O18 Nd4 147.0(5) . . ?
C31 O18 Nd2 94.4(5) . . ?
Nd4 O18 Nd2 109.57(19) . . ?
C33 O19 Nd2 93.9(6) . . ?
C33 O20 Nd2 88.9(5) . . ?
C35 O21 Nd2 137.5(6) . . ?
C35 O22 Nd4 143.7(5) . . ?
C37 O23 Nd3 126.7(5) . . ?
C37 O23 H23 116.6 . . ?
Nd3 O23 H23 116.6 . . ?
C38 O24 Nd3 100.8(5) . . ?
C38 O25 Nd5 150.7(5) . . ?
C38 O25 Nd3 87.9(4) . . ?
Nd5 O25 Nd3 96.48(17) . . ?
C40 O26 Nd4 95.4(5) . . ?
C40 O27 Nd4 93.6(5) . . ?
C42 O28 Nd2 131.1(4) . . ?
C42 O28 Nd4 103.0(4) . . ?
Nd2 O28 Nd4 113.17(18) . . ?
C42 O29 Nd1 143.4(4) . . ?
C42 O29 Nd3 98.3(4) . . ?
Nd1 O29 Nd3 114.30(19) . . ?
C42 O30 Nd5 149.9(4) . . ?
C42 O30 Nd3 93.3(4) . . ?
Nd5 O30 Nd3 98.72(16) . . ?
C42 O30 Nd4 84.0(4) . . ?
Nd5 O30 Nd4 92.81(14) . . ?
Nd3 O30 Nd4 160.9(2) . . ?
C43 O31 Nd5 164.7(5) . . ?
C43 O31 Nd4 94.6(4) . 5_757 ?
Nd5 O31 Nd4 100.67(18) . 5_757 ?
C43 O32 Nd4 94.6(5) . 5_757 ?
C45 O33 H33 109.5 . . ?
O1 C1 C2 123.5(7) . . ?
O1 C1 C6 118.7(7) . . ?
C2 C1 C6 117.7(7) . . ?
C1 C2 C3 119.3(7) . . ?
C1 C2 C8 121.5(7) . . ?
C3 C2 C8 119.0(7) . . ?
C4 C3 C2 121.6(7) . . ?
C4 C3 H3 119.2 . . ?
C2 C3 H3 119.2 . . ?
C3 C4 C5 119.9(8) . . ?
C3 C4 H4 120.1 . . ?
C5 C4 H4 120.1 . . ?
C6 C5 C4 118.8(8) . . ?
C6 C5 H5 120.6 . . ?
C4 C5 H5 120.6 . . ?
C5 C6 O2 124.7(7) . . ?
C5 C6 C1 122.6(7) . . ?
O2 C6 C1 112.7(7) . . ?
O2 C7 H7A 109.5 . . ?
O2 C7 H7B 109.5 . . ?
H7A C7 H7B 109.5 . . ?
O2 C7 H7C 109.5 . . ?
H7A C7 H7C 109.5 . . ?
H7B C7 H7C 109.5 . . ?
N1 C8 C2 125.8(7) . . ?
N1 C8 H8 117.1 . . ?
C2 C8 H8 117.1 . . ?
N1 C9 C12 118.0(7) . . ?
N1 C9 C11 106.4(6) . . ?
C12 C9 C11 109.7(7) . . ?
N1 C9 C10 105.3(6) . . ?
C12 C9 C10 106.3(6) . . ?
C11 C9 C10 111.0(7) . . ?
O3 C10 C9 112.1(6) . . ?
O3 C10 H9B 109.2 . . ?
C9 C10 H9B 109.2 . . ?
O3 C10 H9C 109.2 . . ?
C9 C10 H9C 109.2 . . ?
H9B C10 H9C 107.9 . . ?
O4 C11 C9 109.5(6) . . ?
O4 C11 H11A 109.8 . . ?
C9 C11 H11A 109.8 . . ?
O4 C11 H11B 109.8 . . ?
C9 C11 H11B 109.8 . . ?
H11A C11 H11B 108.2 . . ?
O5 C12 C9 110.4(7) . . ?
O5 C12 H12A 109.6 . . ?
C9 C12 H12A 109.6 . . ?
O5 C12 H12B 109.6 . . ?
C9 C12 H12B 109.6 . . ?
H12A C12 H12B 108.1 . . ?
O6 C13 C14 124.1(7) . . ?
O6 C13 C18 117.9(7) . . ?
C14 C13 C18 117.9(7) . . ?
C13 C14 C15 120.1(8) . . ?
C13 C14 C20 124.1(7) . . ?
C15 C14 C20 115.8(8) . . ?
C16 C15 C14 121.0(9) . . ?
C16 C15 H15 119.5 . . ?
C14 C15 H15 119.5 . . ?
C15 C16 C17 119.2(8) . . ?
C15 C16 H16 120.4 . . ?
C17 C16 H16 120.4 . . ?
C18 C17 C16 119.8(8) . . ?
C18 C17 H17 120.1 . . ?
C16 C17 H17 120.1 . . ?
C17 C18 O7 125.7(8) . . ?
C17 C18 C13 121.8(8) . . ?
O7 C18 C13 112.4(7) . . ?
O7 C19 H19A 109.5 . . ?
O7 C19 H19B 109.5 . . ?
H19A C19 H19B 109.5 . . ?
O7 C19 H19C 109.5 . . ?
H19A C19 H19C 109.5 . . ?
H19B C19 H19C 109.5 . . ?
N2 C20 C14 125.5(7) . . ?
N2 C20 H20A 117.3 . . ?
C14 C20 H20A 117.3 . . ?
N2 C21 C23 115.6(6) . . ?
N2 C21 C24 106.0(6) . 5_757 ?
C23 C21 C24 107.7(6) . 5_757 ?
N2 C21 C22 106.4(6) . . ?
C23 C21 C22 109.8(6) . . ?
C24 C21 C22 111.5(6) 5_757 . ?
O9 C22 C21 112.7(6) . . ?
O9 C22 H22A 109.0 . . ?
C21 C22 H22A 109.0 . . ?
O9 C22 H22B 109.0 . . ?
C21 C22 H22B 109.0 . . ?
H22A C22 H22B 107.8 . . ?
O8 C23 C21 111.9(6) . . ?
O8 C23 H23A 109.2 . . ?
C21 C23 H23A 109.2 . . ?
O8 C23 H23B 109.2 . . ?
C21 C23 H23B 109.2 . . ?
H23A C23 H23B 107.9 . . ?
O10 C24 C21 113.0(5) . 5_757 ?
O10 C24 H24A 109.0 . . ?
C21 C24 H24A 109.0 5_757 . ?
O10 C24 H24B 109.0 . . ?
C21 C24 H24B 109.0 5_757 . ?
H24A C24 H24B 107.8 . . ?
O12 C25 O11 123.2(7) . . ?
O12 C25 C26 118.5(7) . . ?
O11 C25 C26 118.3(7) . . ?
C25 C26 H26D 109.5 . . ?
C25 C26 H26B 109.5 . . ?
H26D C26 H26B 109.5 . . ?
C25 C26 H26C 109.5 . . ?
H26D C26 H26C 109.5 . . ?
H26B C26 H26C 109.5 . . ?
O14 C27 O13 120.6(7) . . ?
O14 C27 C28 121.5(8) . . ?
O13 C27 C28 117.9(8) . . ?
C27 C28 H28A 109.5 . . ?
C27 C28 H28B 109.5 . . ?
H28A C28 H28B 109.5 . . ?
C27 C28 H28C 109.5 . . ?
H28A C28 H28C 109.5 . . ?
H28B C28 H28C 109.5 . . ?
O16 C29 O15 121.0(7) . . ?
O16 C29 C30 120.4(7) . . ?
O15 C29 C30 118.6(7) . . ?
C29 C30 H30A 109.5 . . ?
C29 C30 H30B 109.5 . . ?
H30A C30 H30B 109.5 . . ?
C29 C30 H30C 109.5 . . ?
H30A C30 H30C 109.5 . . ?
H30B C30 H30C 109.5 . . ?
O17 C31 O18 120.0(7) . . ?
O17 C31 C32 120.5(7) . . ?
O18 C31 C32 119.4(7) . . ?
O17 C31 Nd2 60.0(4) . . ?
O18 C31 Nd2 60.0(4) . . ?
C32 C31 Nd2 178.9(6) . . ?
C31 C32 H32A 109.5 . . ?
C31 C32 H32B 109.5 . . ?
H32A C32 H32B 109.5 . . ?
C31 C32 H32C 109.5 . . ?
H32A C32 H32C 109.5 . . ?
H32B C32 H32C 109.5 . . ?
O20 C33 O19 121.7(8) . . ?
O20 C33 C34 120.9(9) . . ?
O19 C33 C34 117.5(9) . . ?
C33 C34 H34A 109.5 . . ?
C33 C34 H34B 109.5 . . ?
H34A C34 H34B 109.5 . . ?
C33 C34 H34C 109.5 . . ?
H34A C34 H34C 109.5 . . ?
H34B C34 H34C 109.5 . . ?
O22 C35 O21 124.9(8) . . ?
O22 C35 C36 118.5(7) . . ?
O21 C35 C36 116.6(7) . . ?
C35 C36 H36A 109.5 . . ?
C35 C36 H36B 109.5 . . ?
H36A C36 H36B 109.5 . . ?
C35 C36 H36C 109.5 . . ?
H36A C36 H36C 109.5 . . ?
H36B C36 H36C 109.5 . . ?
O23 C37 H37A 109.5 . . ?
O23 C37 H37B 109.5 . . ?
H37A C37 H37B 109.5 . . ?
O23 C37 H37C 109.5 . . ?
H37A C37 H37C 109.5 . . ?
H37B C37 H37C 109.5 . . ?
O24 C38 O25 121.6(7) . . ?
O24 C38 C39 120.3(7) . . ?
O25 C38 C39 118.2(7) . . ?
C38 C39 H39A 109.5 . . ?
C38 C39 H39B 109.5 . . ?
H39A C39 H39B 109.5 . . ?
C38 C39 H39C 109.5 . . ?
H39A C39 H39C 109.5 . . ?
H39B C39 H39C 109.5 . . ?
O27 C40 O26 121.1(9) . . ?
O27 C40 C41 119.4(8) . . ?
O26 C40 C41 119.5(8) . . ?
C40 C41 H41A 109.5 . . ?
C40 C41 H41B 109.5 . . ?
H41A C41 H41B 109.5 . . ?
C40 C41 H41C 109.5 . . ?
H41A C41 H41C 109.5 . . ?
H41B C41 H41C 109.5 . . ?
O29 C42 O30 117.5(6) . . ?
O29 C42 O28 123.1(6) . . ?
O30 C42 O28 119.4(6) . . ?
O32 C43 O31 120.5(7) . . ?
O32 C43 C44 120.8(8) . . ?
O31 C43 C44 118.7(7) . . ?
O32 C43 Nd4 60.8(4) . 5_757 ?
O31 C43 Nd4 59.7(4) . 5_757 ?
C44 C43 Nd4 177.5(8) . 5_757 ?
C43 C44 H44A 109.5 . . ?
C43 C44 H44B 109.5 . . ?
H44A C44 H44B 109.5 . . ?
C43 C44 H44C 109.5 . . ?
H44A C44 H44C 109.5 . . ?
H44B C44 H44C 109.5 . . ?
O33 C45 H45A 109.5 . . ?
O33 C45 H45B 109.5 . . ?
H45A C45 H45B 109.5 . . ?
O33 C45 H45C 109.5 . . ?
H45A C45 H45C 109.5 . . ?
H45B C45 H45C 109.5 . . ?

loop_
_geom_bond_atom_site_label_1
_geom_bond_atom_site_label_2
_geom_bond_distance
_geom_bond_site_symmetry_2
_geom_bond_publ_flag
Nd1 O1 2.382(5) . ?
Nd1 O11 2.423(5) . ?
Nd1 O29 2.452(5) . ?
Nd1 O15 2.472(5) . ?
Nd1 O4 2.496(5) . ?
Nd1 O14 2.524(6) . ?
Nd1 O13 2.530(5) . ?
Nd1 N1 2.609(6) . ?
Nd1 O3 2.625(5) . ?
Nd2 O21 2.357(6) . ?
Nd2 O13 2.396(6) . ?
Nd2 O1 2.449(5) . ?
Nd2 O28 2.459(5) . ?
Nd2 O19 2.467(6) . ?
Nd2 O18 2.551(6) . ?
Nd2 O17 2.554(5) . ?
Nd2 O20 2.583(6) . ?
Nd2 O2 2.679(5) . ?
Nd2 C31 2.938(8) . ?
Nd3 O12 2.407(5) . ?
Nd3 O6 2.412(5) . ?
Nd3 O23 2.485(5) . ?
Nd3 O24 2.490(5) . ?
Nd3 O16 2.499(5) . ?
Nd3 O29 2.505(5) . ?
Nd3 O30 2.609(5) . ?
Nd3 O15 2.659(5) . ?
Nd3 O7 2.721(5) . ?
Nd3 O25 2.741(5) . ?
Nd4 O22 2.420(6) . ?
Nd4 O9 2.445(5) . ?
Nd4 O10 2.450(5) . ?
Nd4 O28 2.532(5) . ?
Nd4 O18 2.549(5) . ?
Nd4 O31 2.553(5) 5_757 ?
Nd4 O26 2.563(7) . ?
Nd4 O32 2.580(6) 5_757 ?
Nd4 O27 2.610(5) . ?
Nd4 O30 2.945(5) . ?
Nd4 C43 2.947(8) 5_757 ?
Nd4 Nd5 3.8297(5) 5_757 ?
Nd5 O31 2.421(5) . ?
Nd5 O25 2.432(5) . ?
Nd5 O6 2.436(5) . ?
Nd5 O9 2.476(5) . ?
Nd5 O30 2.483(5) . ?
Nd5 O10 2.520(4) 5_757 ?
Nd5 O10 2.527(5) . ?
Nd5 N2 2.538(6) . ?
Nd5 O9 2.572(5) 5_757 ?
Nd5 Nd5 3.4714(7) 5_757 ?
Nd5 Nd4 3.8297(5) 5_757 ?
N1 C8 1.264(10) . ?
N1 C9 1.473(10) . ?
N2 C20 1.276(10) . ?
N2 C21 1.480(9) . ?
O1 C1 1.321(9) . ?
O2 C6 1.391(9) . ?
O2 C7 1.426(10) . ?
O3 C10 1.431(9) . ?
O3 H3H 0.9500 . ?
O4 C11 1.420(9) . ?
O4 H4H 0.9500 . ?
O5 C12 1.400(10) . ?
O5 H5H 0.8400 . ?
O6 C13 1.309(9) . ?
O7 C18 1.394(10) . ?
O7 C19 1.424(10) . ?
O8 C23 1.421(9) . ?
O8 H8H 0.8400 . ?
O9 C22 1.422(8) . ?
O9 Nd5 2.572(5) 5_757 ?
O10 C24 1.419(8) . ?
O10 Nd5 2.520(4) 5_757 ?
O11 C25 1.271(9) . ?
O12 C25 1.247(9) . ?
O13 C27 1.282(10) . ?
O14 C27 1.244(10) . ?
O15 C29 1.276(9) . ?
O16 C29 1.242(9) . ?
O17 C31 1.261(10) . ?
O18 C31 1.275(9) . ?
O19 C33 1.284(11) . ?
O20 C33 1.269(12) . ?
O21 C35 1.270(9) . ?
O22 C35 1.239(10) . ?
O23 C37 1.421(10) . ?
O23 H23 0.9500 . ?
O24 C38 1.236(9) . ?
O25 C38 1.273(9) . ?
O26 C40 1.263(11) . ?
O27 C40 1.242(10) . ?
O28 C42 1.284(8) . ?
O29 C42 1.276(8) . ?
O30 C42 1.281(8) . ?
O31 C43 1.281(9) . ?
O31 Nd4 2.553(5) 5_757 ?
O32 C43 1.231(10) . ?
O32 Nd4 2.580(6) 5_757 ?
O33 C45 1.37(2) . ?
O33 H33 0.8400 . ?
C1 C2 1.401(11) . ?
C1 C6 1.412(11) . ?
C2 C3 1.408(11) . ?
C2 C8 1.457(11) . ?
C3 C4 1.366(12) . ?
C3 H3 0.9500 . ?
C4 C5 1.406(12) . ?
C4 H4 0.9500 . ?
C5 C6 1.371(11) . ?
C5 H5 0.9500 . ?
C7 H7A 0.9800 . ?
C7 H7B 0.9800 . ?
C7 H7C 0.9800 . ?
C8 H8 0.9500 . ?
C9 C12 1.521(11) . ?
C9 C11 1.525(11) . ?
C9 C10 1.544(11) . ?
C10 H9B 0.9900 . ?
C10 H9C 0.9900 . ?
C11 H11A 0.9900 . ?
C11 H11B 0.9900 . ?
C12 H12A 0.9900 . ?
C12 H12B 0.9900 . ?
C13 C14 1.387(11) . ?
C13 C18 1.428(11) . ?
C14 C15 1.410(11) . ?
C14 C20 1.451(11) . ?
C15 C16 1.381(13) . ?
C15 H15 0.9500 . ?
C16 C17 1.413(13) . ?
C16 H16 0.9500 . ?
C17 C18 1.361(11) . ?
C17 H17 0.9500 . ?
C19 H19A 0.9800 . ?
C19 H19B 0.9800 . ?
C19 H19C 0.9800 . ?
C20 H20A 0.9500 . ?
C21 C23 1.515(10) . ?
C21 C24 1.531(10) 5_757 ?
C21 C22 1.544(10) . ?
C22 H22A 0.9900 . ?
C22 H22B 0.9900 . ?
C23 H23A 0.9900 . ?
C23 H23B 0.9900 . ?
C24 C21 1.531(10) 5_757 ?
C24 H24A 0.9900 . ?
C24 H24B 0.9900 . ?
C25 C26 1.500(12) . ?
C26 H26D 0.9800 . ?
C26 H26B 0.9800 . ?
C26 H26C 0.9800 . ?
C27 C28 1.497(10) . ?
C28 H28A 0.9800 . ?
C28 H28B 0.9800 . ?
C28 H28C 0.9800 . ?
C29 C30 1.502(11) . ?
C30 H30A 0.9800 . ?
C30 H30B 0.9800 . ?
C30 H30C 0.9800 . ?
C31 C32 1.494(11) . ?
C32 H32A 0.9800 . ?
C32 H32B 0.9800 . ?
C32 H32C 0.9800 . ?
C33 C34 1.508(13) . ?
C34 H34A 0.9800 . ?
C34 H34B 0.9800 . ?
C34 H34C 0.9800 . ?
C35 C36 1.476(12) . ?
C36 H36A 0.9800 . ?
C36 H36B 0.9800 . ?
C36 H36C 0.9800 . ?
C37 H37A 0.9800 . ?
C37 H37B 0.9800 . ?
C37 H37C 0.9800 . ?
C38 C39 1.502(11) . ?
C39 H39A 0.9800 . ?
C39 H39B 0.9800 . ?
C39 H39C 0.9800 . ?
C40 C41 1.508(13) . ?
C41 H41A 0.9800 . ?
C41 H41B 0.9800 . ?
C41 H41C 0.9800 . ?
C43 C44 1.495(12) . ?
C43 Nd4 2.947(8) 5_757 ?
C44 H44A 0.9800 . ?
C44 H44B 0.9800 . ?
C44 H44C 0.9800 . ?
C45 H45A 0.9800 . ?
C45 H45B 0.9800 . ?
C45 H45C 0.9800 . ?
